data_4306476
loop_
_publ_author_name
'William C. Ewing'
'Patrick J. Carroll'
'Larry G. Sneddon'

_publ_section_title
;
Crystallographic Characterizations and New High-Yield Synthetic Routes for
the Complete Series of 6-X-B10H13 Halodecaboranes (X = F, Cl, Br, I) via
Superacid-Induced Cage-Opening Reactions ofcloso-B10H102-
;
_journal_name_full 'Inorganic Chemistry'
_journal_page_first 8580
_journal_page_last 8582
_journal_paper_doi 10.1021/ic801288e
_journal_volume 47
_journal_year 2008
_chemical_formula_sum 'B10 F H13'
_chemical_formula_weight 140.20
_space_group_IT_number 13
_symmetry_cell_setting monoclinic
_symmetry_Int_Tables_number 13
_symmetry_space_group_name_Hall '-P 2yac'
_symmetry_space_group_name_H-M 'P 1 2/n 1'
_atom_sites_solution_hydrogens difmap
_atom_sites_solution_primary direct
_audit_creation_method SHELXL-97
_cell_angle_alpha 90.00
_cell_angle_beta 107.966(5)
_cell_angle_gamma 90.00
_cell_formula_units_Z 4
_cell_length_a 12.639(3)
_cell_length_b 5.6456(11)
_cell_length_c 12.645(3)
_cell_measurement_temperature 143(1)
_cell_volume 858.3(3)
_computing_data_collection 'CrystalClear (Rigaku, 1999)'
_computing_data_reduction 'CrystalClear (Rigaku, 1999)'
_computing_structure_refinement 'SHELXL-97 (Sheldrick, 1997)'
_computing_structure_solution 'SIR97 (Altomare, 1999)'
_diffrn_ambient_temperature 143(1)
_diffrn_measured_fraction_theta_full 0.998
_diffrn_measured_fraction_theta_max 0.998
_diffrn_measurement_device 'CCD Area Detector'
_diffrn_measurement_device_type 'Rigaku Mercury'
_diffrn_measurement_method 'phi and omega rotations'
_diffrn_radiation_monochromator graphite
_diffrn_radiation_source 'rotating anode'
_diffrn_radiation_type MoK\a
_diffrn_radiation_wavelength 0.71070
_diffrn_reflns_av_R_equivalents 0.0214
_diffrn_reflns_av_sigmaI/netI 0.0188
_diffrn_reflns_limit_h_max 10
_diffrn_reflns_limit_h_min -15
_diffrn_reflns_limit_k_max 6
_diffrn_reflns_limit_k_min -6
_diffrn_reflns_limit_l_max 14
_diffrn_reflns_limit_l_min -15
_diffrn_reflns_number 6460
_diffrn_reflns_theta_full 25.01
_diffrn_reflns_theta_max 25.01
_diffrn_reflns_theta_min 2.74
_exptl_absorpt_coefficient_mu 0.059
_exptl_absorpt_correction_T_max 1.0000
_exptl_absorpt_correction_T_min 0.8371
_exptl_absorpt_correction_type multi-scan
_exptl_absorpt_process_details
;  Shape and scale corrections using equivalent reflections.
   Shape function based on spherical harmonics.
   Highest even and odd order for spherical harmonics:  4  and  3
   Laue group:  2/m
   Friedel opposites are equivalent.
;
_exptl_crystal_density_diffrn 1.085
_exptl_crystal_density_method 'not measured'
_exptl_crystal_F_000 288
_exptl_crystal_size_max 0.35
_exptl_crystal_size_mid 0.10
_exptl_crystal_size_min 0.04
_refine_diff_density_max 0.155
_refine_diff_density_min -0.153
_refine_diff_density_rms 0.037
_refine_ls_extinction_method none
_refine_ls_goodness_of_fit_ref 1.122
_refine_ls_hydrogen_treatment refall
_refine_ls_matrix_type full
_refine_ls_number_parameters 159
_refine_ls_number_reflns 1513
_refine_ls_number_restraints 0
_refine_ls_restrained_S_all 1.122
_refine_ls_R_factor_all 0.0432
_refine_ls_R_factor_gt 0.0405
_refine_ls_shift/su_max 0.005
_refine_ls_shift/su_mean 0.001
_refine_ls_structure_factor_coef Fsqd
_refine_ls_weighting_details 'calc w=1/[\s^2^(Fo^2^)+(0.0763P)^2^+0.0387P] where P=(Fo^2^+2Fc^2^)/3'
_refine_ls_weighting_scheme calc
_refine_ls_wR_factor_gt 0.1092
_refine_ls_wR_factor_ref 0.1124
_reflns_number_gt 1407
_reflns_number_total 1513
_reflns_threshold_expression >2sigma(I)
_cod_data_source_file ic801288e_si_002_1.cif
_cod_data_source_block 6-F-B10H13
_cod_depositor_comments
;
The following automatic conversions were performed:
'_exptl_absorpt_correction_type' value 'Multi-scan' changed to
'multi-scan' according to
'/home/saulius/struct/CIF-dictionaries/cif_core.dic' dictionary named
'cif_core.dic' version 2.4.1 from 2010-06-29.

Automatic conversion script
Id: cif_fix_enum 1527 2010-12-29 10:47:43Z saulius 
;
_cod_original_sg_symbol_H-M 'P 2/n '
_cod_original_formula_sum 'H13 B10 F'
_cod_database_code 4306476

loop_
_symmetry_equiv_pos_as_xyz
'x, y, z'
'-x+1/2, y, -z+1/2'
'-x, -y, -z'
'x+1/2, -y, z+1/2'

loop_
_atom_site_label
_atom_site_type_symbol
_atom_site_fract_x
_atom_site_fract_y
_atom_site_fract_z
_atom_site_U_iso_or_equiv
_atom_site_adp_type
_atom_site_occupancy
_atom_site_symmetry_multiplicity
_atom_site_calc_flag
_atom_site_refinement_flags
_atom_site_disorder_assembly
_atom_site_disorder_group
B1 B 0.77468(16) 1.2536(3) 0.19119(15) 0.0290(5) Uani 1 1 d . . .
B2 B 0.63241(17) 1.1890(3) 0.17469(16) 0.0285(5) Uani 1 1 d . . .
B5 B 0.7108(2) 1.0162(3) 0.1052(2) 0.0290(5) Uani 1 1 d . . .
B6 B 0.60846(15) 0.8896(3) 0.15885(17) 0.0305(5) Uani 1 1 d . . .
B7 B 0.6325(2) 1.0179(3) 0.2948(2) 0.0302(5) Uani 1 1 d . . .
F1 F 0.52272(17) 0.7769(4) 0.09991(18) 0.0412(6) Uani 0.50 1 d P A 1
B1' B 0.30925(15) 0.7410(3) 0.22667(15) 0.0280(5) Uani 1 1 d . . .
B2' B 0.17693(17) 0.6761(4) 0.13174(18) 0.0296(5) Uani 1 1 d . . .
B5' B 0.2961(2) 0.5027(3) 0.1342(2) 0.0295(5) Uani 1 1 d . . .
B6' B 0.16077(17) 0.3769(4) 0.10634(16) 0.0319(5) Uani 1 1 d . . .
B7' B 0.10584(19) 0.5043(3) 0.20878(19) 0.0297(5) Uani 1 1 d . . .
F1' F 0.10598(19) 0.2693(3) 0.01735(17) 0.0432(6) Uani 0.50 1 d P B 3
H1 H 0.7934(15) 1.404(4) 0.1444(16) 0.049(5) Uiso 1 1 d . . .
H2 H 0.571(2) 1.301(4) 0.1323(19) 0.061(7) Uiso 1 1 d . . .
H5 H 0.6874(17) 1.015(3) 0.0187(18) 0.039(6) Uiso 1 1 d . . .
H7 H 0.5725(17) 1.020(3) 0.3334(17) 0.037(5) Uiso 1 1 d . . .
H56 H 0.6952(17) 0.812(3) 0.1342(17) 0.037(5) Uiso 1 1 d . . .
H67 H 0.6397(16) 0.810(3) 0.2563(15) 0.039(5) Uiso 1 1 d . . .
H1' H 0.3545(13) 0.896(3) 0.2093(13) 0.029(4) Uiso 1 1 d . . .
H2' H 0.1356(18) 0.806(4) 0.0653(19) 0.049(6) Uiso 1 1 d . . .
H7' H 0.0157(15) 0.506(3) 0.2008(14) 0.024(5) Uiso 1 1 d . . .
H5' H 0.3366(19) 0.508(3) 0.068(2) 0.047(5) Uiso 1 1 d . . .
H56' H 0.2639(18) 0.299(4) 0.1439(17) 0.045(5) Uiso 1 1 d . . .
H67' H 0.1366(18) 0.299(3) 0.1946(18) 0.042(5) Uiso 1 1 d . . .
H6 H 0.5298 0.8075 0.1106 0.030 Uiso 0.50 1 d P C 2
H6' H 0.1138 0.2895 0.0283 0.030 Uiso 0.50 1 d P D 4

loop_
_atom_site_aniso_label
_atom_site_aniso_U_11
_atom_site_aniso_U_22
_atom_site_aniso_U_33
_atom_site_aniso_U_23
_atom_site_aniso_U_13
_atom_site_aniso_U_12
B1 0.0359(10) 0.0224(9) 0.0294(10) 0.0028(7) 0.0110(9) -0.0011(7)
B2 0.0309(10) 0.0242(10) 0.0295(10) 0.0028(7) 0.0081(8) 0.0069(8)
B5 0.0332(15) 0.0253(9) 0.0277(14) 0.0007(6) 0.0080(9) 0.0027(7)
B6 0.0288(11) 0.0281(10) 0.0315(11) -0.0024(8) 0.0048(8) -0.0020(8)
B7 0.0300(14) 0.0274(9) 0.0340(15) 0.0015(7) 0.0110(10) 0.0000(7)
F1 0.0325(11) 0.0387(11) 0.0445(12) -0.0027(8) 0.0004(9) -0.0090(8)
B1' 0.0279(10) 0.0201(8) 0.0381(11) 0.0017(7) 0.0130(9) -0.0013(6)
B2' 0.0300(10) 0.0247(10) 0.0342(11) 0.0059(8) 0.0101(8) 0.0031(7)
B5' 0.0299(15) 0.0281(9) 0.0309(14) 0.0005(6) 0.0102(10) 0.0028(7)
B6' 0.0312(11) 0.0290(11) 0.0304(12) -0.0010(7) 0.0022(9) -0.0006(7)
B7' 0.0256(13) 0.0278(10) 0.0350(15) 0.0029(7) 0.0084(9) -0.0021(6)
F1' 0.0493(12) 0.0343(10) 0.0362(12) -0.0079(9) -0.0010(10) -0.0018(9)

loop_
_atom_type_symbol
_atom_type_description
_atom_type_scat_dispersion_real
_atom_type_scat_dispersion_imag
_atom_type_scat_source
B B 0.0013 0.0007 'International Tables Vol C Tables 4.2.6.8 and 6.1.1.4'
H H 0.0000 0.0000 'International Tables Vol C Tables 4.2.6.8 and 6.1.1.4'
F F 0.0171 0.0103 'International Tables Vol C Tables 4.2.6.8 and 6.1.1.4'

loop_
_geom_angle_atom_site_label_1
_geom_angle_atom_site_label_2
_geom_angle_atom_site_label_3
_geom_angle
_geom_angle_site_symmetry_1
_geom_angle_site_symmetry_3
_geom_angle_publ_flag
B7 B1 B5 69.38(14) 2_655 . ?
B7 B1 B2 61.41(12) 2_655 2_655 ?
B5 B1 B2 118.42(13) . 2_655 ?
B7 B1 B1 108.22(13) 2_655 2_655 ?
B5 B1 B1 107.69(12) . 2_655 ?
B2 B1 B1 60.12(12) 2_655 2_655 ?
B7 B1 B2 118.53(14) 2_655 . ?
B5 B1 B2 61.12(11) . . ?
B2 B1 B2 114.53(12) 2_655 . ?
B1 B1 B2 59.83(12) 2_655 . ?
B7 B1 H1 113.2(10) 2_655 . ?
B5 B1 H1 113.0(10) . . ?
B2 B1 H1 118.8(9) 2_655 . ?
B1 B1 H1 129.5(10) 2_655 . ?
B2 B1 H1 118.1(9) . . ?
B6 B2 B1 110.73(13) . 2_655 ?
B6 B2 B1 110.49(12) . . ?
B1 B2 B1 60.05(12) 2_655 . ?
B6 B2 B5 60.91(10) . . ?
B1 B2 B5 106.00(14) 2_655 . ?
B1 B2 B5 58.73(10) . . ?
B6 B2 B7 61.62(11) . . ?
B1 B2 B7 58.44(11) 2_655 . ?
B1 B2 B7 105.84(15) . . ?
B5 B2 B7 105.30(14) . . ?
B6 B2 H2 118.2(14) . . ?
B1 B2 H2 123.1(13) 2_655 . ?
B1 B2 H2 121.0(13) . . ?
B5 B2 H2 121.9(12) . . ?
B7 B2 H2 125.3(12) . . ?
B1 B5 B6 108.62(15) . . ?
B1 B5 B2 60.14(11) . . ?
B6 B5 B2 57.27(11) . . ?
B1 B5 B7 55.05(10) . 2_655 ?
B6 B5 B7 117.11(15) . 2_655 ?
B2 B5 B7 106.06(14) . 2_655 ?
B1 B5 H5 125.6(11) . . ?
B6 B5 H5 113.1(11) . . ?
B2 B5 H5 119.7(11) . . ?
B7 B5 H5 124.8(11) 2_655 . ?
B1 B5 H56 127.5(10) . . ?
B6 B5 H56 47.0(9) . . ?
B2 B5 H56 101.4(8) . . ?
B7 B5 H56 92.0(10) 2_655 . ?
H5 B5 H56 106.4(14) . . ?
F1 B6 B2 130.11(18) . . ?
F1 B6 B5 124.12(19) . . ?
B2 B6 B5 61.82(10) . . ?
F1 B6 B7 128.23(17) . . ?
B2 B6 B7 61.42(10) . . ?
B5 B6 B7 105.81(15) . . ?
F1 B6 H56 108.5(9) . . ?
B2 B6 H56 103.1(8) . . ?
B5 B6 H56 44.1(8) . . ?
B7 B6 H56 117.1(10) . . ?
F1 B6 H67 110.3(9) . . ?
B2 B6 H67 104.3(9) . . ?
B5 B6 H67 118.1(9) . . ?
B7 B6 H67 45.4(9) . . ?
H56 B6 H67 94.7(13) . . ?
F1 B6 H6 5.9 . . ?
B2 B6 H6 125.3 . . ?
B5 B6 H6 126.7 . . ?
B7 B6 H6 123.9 . . ?
H56 B6 H6 114.2 . . ?
H67 B6 H6 110.6 . . ?
B1 B7 B2 60.15(11) 2_655 . ?
B1 B7 B6 108.26(14) 2_655 . ?
B2 B7 B6 56.96(11) . . ?
B1 B7 B5 55.57(11) 2_655 2_655 ?
B2 B7 B5 106.23(13) . 2_655 ?
B6 B7 B5 116.42(14) . 2_655 ?
B1 B7 H7 121.2(11) 2_655 . ?
B2 B7 H7 126.2(12) . . ?
B6 B7 H7 121.9(13) . . ?
B5 B7 H7 115.9(13) 2_655 . ?
B1 B7 H67 127.7(9) 2_655 . ?
B2 B7 H67 98.8(8) . . ?
B6 B7 H67 44.1(8) . . ?
B5 B7 H67 93.6(9) 2_655 . ?
H7 B7 H67 109.9(14) . . ?
B5 H56 B6 88.9(12) . . ?
B6 H67 B7 90.4(13) . . ?
B7' B1' B5' 69.15(13) 2 . ?
B7' B1' B2' 118.25(13) 2 . ?
B5' B1' B2' 60.96(11) . . ?
B7' B1' B1' 107.73(12) 2 2 ?
B5' B1' B1' 107.82(13) . 2 ?
B2' B1' B1' 60.45(13) . 2 ?
B7' B1' B2' 61.23(11) 2 2 ?
B5' B1' B2' 118.11(13) . 2 ?
B2' B1' B2' 114.71(12) . 2 ?
B1' B1' B2' 59.75(11) 2 2 ?
B7' B1' H1' 114.7(8) 2 . ?
B5' B1' H1' 115.0(8) . . ?
B2' B1' H1' 117.9(8) . . ?
B1' B1' H1' 127.5(8) 2 . ?
B2' B1' H1' 117.8(8) 2 . ?
B6' B2' B1' 111.28(12) . . ?
B6' B2' B1' 111.02(12) . 2 ?
B1' B2' B1' 59.79(12) . 2 ?
B6' B2' B5' 61.08(11) . . ?
B1' B2' B5' 59.16(11) . . ?
B1' B2' B5' 105.91(15) 2 . ?
B6' B2' B7' 61.39(11) . . ?
B1' B2' B7' 105.64(14) . . ?
B1' B2' B7' 58.51(10) 2 . ?
B5' B2' B7' 104.72(14) . . ?
B6' B2' H2' 120.3(11) . . ?
B1' B2' H2' 120.0(11) . . ?
B1' B2' H2' 119.9(11) 2 . ?
B5' B2' H2' 124.7(11) . . ?
B7' B2' H2' 124.5(10) . . ?
B1' B5' B6' 108.91(15) . . ?
B1' B5' B2' 59.89(11) . . ?
B6' B5' B2' 57.56(11) . . ?
B1' B5' B7' 55.27(10) . 2 ?
B6' B5' B7' 117.55(14) . 2 ?
B2' B5' B7' 106.04(13) . 2 ?
B1' B5' H5' 120.8(11) . . ?
B6' B5' H5' 120.0(13) . . ?
B2' B5' H5' 123.8(12) . . ?
B7' B5' H5' 117.6(14) 2 . ?
B1' B5' H56' 127.7(9) . . ?
B6' B5' H56' 47.6(10) . . ?
B2' B5' H56' 102.0(10) . . ?
B7' B5' H56' 91.6(10) 2 . ?
H5' B5' H56' 110.0(14) . . ?
F1' B6' B2' 129.18(17) . . ?
F1' B6' B5' 126.08(19) . . ?
B2' B6' B5' 61.36(10) . . ?
F1' B6' B7' 126.84(19) . . ?
B2' B6' B7' 61.47(10) . . ?
B5' B6' B7' 104.98(15) . . ?
F1' B6' H56' 111.5(9) . . ?
B2' B6' H56' 102.3(9) . . ?
B5' B6' H56' 44.0(9) . . ?
B7' B6' H56' 115.6(8) . . ?
F1' B6' H67' 112.4(10) . . ?
B2' B6' H67' 102.4(9) . . ?
B5' B6' H67' 115.1(10) . . ?
B7' B6' H67' 44.2(8) . . ?
H56' B6' H67' 92.6(12) . . ?
F1' B6' H6' 1.8 . . ?
B2' B6' H6' 127.5 . . ?
B5' B6' H6' 125.1 . . ?
B7' B6' H6' 127.2 . . ?
H56' B6' H6' 112.0 . . ?
H67' B6' H6' 114.0 . . ?
B1' B7' B6' 108.91(14) 2 . ?
B1' B7' B2' 60.27(10) 2 . ?
B6' B7' B2' 57.13(11) . . ?
B1' B7' B5' 55.58(10) 2 2 ?
B6' B7' B5' 117.20(14) . 2 ?
B2' B7' B5' 106.35(14) . 2 ?
B1' B7' H7' 119.9(8) 2 . ?
B6' B7' H7' 123.4(9) . . ?
B2' B7' H7' 127.8(8) . . ?
B5' B7' H7' 113.3(9) 2 . ?
B1' B7' H67' 126.9(11) 2 . ?
B6' B7' H67' 47.3(9) . . ?
B2' B7' H67' 101.2(9) . . ?
B5' B7' H67' 90.8(11) 2 . ?
H7' B7' H67' 110.5(13) . . ?
B5' H56' B6' 88.5(13) . . ?
B6' H67' B7' 88.5(12) . . ?

loop_
_geom_bond_atom_site_label_1
_geom_bond_atom_site_label_2
_geom_bond_distance
_geom_bond_site_symmetry_2
_geom_bond_publ_flag
B1 B7 1.746(3) 2_655 ?
B1 B5 1.757(3) . ?
B1 B2 1.778(3) 2_655 ?
B1 B1 1.782(3) 2_655 ?
B1 B2 1.783(3) . ?
B1 H1 1.10(2) . ?
B2 B6 1.718(2) . ?
B2 B1 1.778(3) 2_655 ?
B2 B5 1.800(3) . ?
B2 B7 1.800(3) . ?
B2 H2 1.02(3) . ?
B5 B6 1.784(3) . ?
B5 B7 1.994(4) 2_655 ?
B5 H5 1.04(2) . ?
B5 H56 1.242(18) . ?
B6 F1 1.279(3) . ?
B6 B7 1.803(3) . ?
B6 H56 1.304(19) . ?
B6 H67 1.255(18) . ?
B6 H6 1.0962 . ?
B7 B1 1.746(3) 2_655 ?
B7 B5 1.994(4) 2_655 ?
B7 H7 1.021(18) . ?
B7 H67 1.285(19) . ?
B1' B7' 1.750(3) 2 ?
B1' B5' 1.757(3) . ?
B1' B2' 1.770(3) . ?
B1' B1' 1.771(3) 2 ?
B1' B2' 1.783(3) 2 ?
B1' H1' 1.105(17) . ?
B2' B6' 1.720(3) . ?
B2' B1' 1.783(3) 2 ?
B2' B5' 1.789(3) . ?
B2' B7' 1.799(3) . ?
B2' H2' 1.12(2) . ?
B5' B6' 1.784(3) . ?
B5' B7' 1.990(4) 2 ?
B5' H5' 1.11(2) . ?
B5' H56' 1.24(2) . ?
B6' F1' 1.278(3) . ?
B6' B7' 1.798(3) . ?
B6' H56' 1.32(2) . ?
B6' H67' 1.321(19) . ?
B6' H6' 1.0991 . ?
B7' B1' 1.750(3) 2 ?
B7' B5' 1.990(4) 2 ?
B7' H7' 1.112(18) . ?
B7' H67' 1.254(19) . ?
